data_2023343
loop_
_publ_author_name
'Tsymbal, Liudmyla V.'
'Andriichuk, Irina L.'
'Bahrin, Lucian G.'
'Lampeka, Yaroslaw D.'

_publ_section_title
;
 Syntheses and structures of two coordination polymers formed by
 Ni(cyclam)2+ cations and sulfate anions
;
_journal_coeditor_code HB8118
_journal_issue 2
_journal_name_full 'Acta Crystallographica Section E Crystallographic Communications'
_journal_paper_doi 10.1107/S2056989024012337
_journal_volume 81
_journal_year 2025
_chemical_formula_iupac '[Ni (S O4) (C10 H24 N4)]2, C46 H38 O8, 18H2 O'
_chemical_formula_moiety 'C20 H48 N8 Ni2 O8 S2, C46 H38 O8'
_chemical_formula_sum 'C66 H86 N8 Ni2 O16 S2'
_chemical_formula_weight 1428.96
_chemical_name_systematic
;<i>catena</i>-Poly[[[(1,4,8,11-tetraazacyclotetradecane-\k^4^<i>N</i>^1^,<i>N</i>^4^,<i>N</i>^8^,<i>N</i>^11^)nickel(II)]-\m~2~-sulfato-\k^2^<i>O</i>^3^:<i>O</i>^4^]
hemi[4,4',4'',4'''-(2,2',4,4',6,6'-hexamethyl-[1,1'-biphenyl]-3,3',5,5'-tetrayl)tetrabenzoic acid] nonahydrate]
;
_space_group_crystal_system monoclinic
_space_group_IT_number 15
_space_group_name_Hall '-I 2ya'
_space_group_name_H-M_alt 'I 1 2/a 1'
_atom_sites_solution_hydrogens mixed
_atom_sites_solution_primary dual
_audit_creation_method
;
Olex2 1.3
(compiled 2020.11.12 svn.r5f609507 for OlexSys, GUI svn.r6408)
;
_cell_angle_alpha 90
_cell_angle_beta 94.777(4)
_cell_angle_gamma 90
_cell_formula_units_Z 4
_cell_length_a 12.1299(5)
_cell_length_b 18.5163(11)
_cell_length_c 35.621(2)
_cell_measurement_reflns_used 2340
_cell_measurement_temperature 293(2)
_cell_measurement_theta_max 21.1120
_cell_measurement_theta_min 2.0080
_cell_volume 7972.7(7)
_computing_cell_refinement
;
CrysAlisPro (Rigaku OD, 2022)
;
_computing_data_collection
;
CrysAlisPro (Rigaku OD, 2022)
;
_computing_data_reduction
;
CrysAlisPro (Rigaku OD, 2022)
;
_computing_molecular_graphics
;
Mercury (Macrae <i>et al.</i>,  2020)
;
_computing_publication_material
;
publCIF (Westrip, 2010)
;
_computing_structure_refinement
;
<i>SHELXL2018/3</i> (Sheldrick, 2015b)
;
_computing_structure_solution
;
<i>SHELXT2018/2</i> (Sheldrick, 2015a)
;
_diffrn_ambient_temperature 293(2)
_diffrn_detector 'CCD plate'
_diffrn_detector_area_resol_mean 16.1593
_diffrn_measured_fraction_theta_full 0.994
_diffrn_measured_fraction_theta_max 0.992
_diffrn_measurement_device 'four-circle diffractometer'
_diffrn_measurement_device_type 'Xcalibur, Eos'
_diffrn_measurement_method '\w scans'
_diffrn_radiation_monochromator graphite
_diffrn_radiation_probe x-ray
_diffrn_radiation_type 'Mo K\a'
_diffrn_radiation_wavelength 0.71073
_diffrn_reflns_av_R_equivalents 0.0859
_diffrn_reflns_av_unetI/netI 0.1724
_diffrn_reflns_limit_h_max 15
_diffrn_reflns_limit_h_min -15
_diffrn_reflns_limit_k_max 23
_diffrn_reflns_limit_k_min -15
_diffrn_reflns_limit_l_max 44
_diffrn_reflns_limit_l_min -23
_diffrn_reflns_number 20054
_diffrn_reflns_theta_full 25.242
_diffrn_reflns_theta_max 26.372
_diffrn_reflns_theta_min 2.043
_diffrn_source 'fine-focus sealed X-ray tube'
_exptl_absorpt_coefficient_mu 0.587
_exptl_absorpt_correction_T_max 1.00000
_exptl_absorpt_correction_T_min 0.92008
_exptl_absorpt_correction_type multi-scan
_exptl_absorpt_process_details
;
(CrysAlisPro; Rigaku OD, 2022)
;
_exptl_crystal_colour 'clear light colourless'
_exptl_crystal_density_diffrn 1.190
_exptl_crystal_description plate
_exptl_crystal_F_000 3016
_exptl_crystal_size_max 0.10
_exptl_crystal_size_mid 0.04
_exptl_crystal_size_min 0.01
_refine_diff_density_max 0.247
_refine_diff_density_min -0.353
_refine_ls_extinction_method none
_refine_ls_goodness_of_fit_ref 0.985
_refine_ls_hydrogen_treatment constr
_refine_ls_matrix_type full
_refine_ls_number_parameters 432
_refine_ls_number_reflns 8085
_refine_ls_number_restraints 0
_refine_ls_restrained_S_all 0.985
_refine_ls_R_factor_all 0.1881
_refine_ls_R_factor_gt 0.0769
_refine_ls_shift/su_max 0.000
_refine_ls_shift/su_mean 0.000
_refine_ls_structure_factor_coef Fsqd
_refine_ls_weighting_details 'w=1/[\s^2^(Fo^2^)+(0.0206P)^2^] where P=(Fo^2^+2Fc^2^)/3'
_refine_ls_weighting_scheme calc
_refine_ls_wR_factor_gt 0.0960
_refine_ls_wR_factor_ref 0.1228
_reflns_number_gt 3223
_reflns_number_total 8085
_reflns_threshold_expression 'I > 2\s(I)'
_cod_data_source_file hb8118.cif
_cod_data_source_block II
_cod_original_cell_volume 7972.7(8)
_cod_database_code 2023343
_shelx_space_group_comment
;
The symmetry employed for this shelxl refinement is uniquely defined
by the following loop, which should always be used as a source of
symmetry information in preference to the above space-group names.
They are only intended as comments.
;
_shelx_estimated_absorpt_t_min 0.944
_shelx_estimated_absorpt_t_max 0.994

loop_
_space_group_symop_operation_xyz
'x, y, z'
'-x+1/2, y, -z'
'x+1/2, y+1/2, z+1/2'
'-x+1, y+1/2, -z+1/2'
'-x, -y, -z'
'x-1/2, -y, z'
'-x+1/2, -y+1/2, -z+1/2'
'x, -y+1/2, z+1/2'

loop_
_atom_site_type_symbol
_atom_site_label
_atom_site_fract_x
_atom_site_fract_y
_atom_site_fract_z
_atom_site_U_iso_or_equiv
_atom_site_adp_type
_atom_site_calc_flag
_atom_site_occupancy
_atom_site_disorder_assembly
_atom_site_disorder_group
Ni Ni1 0.250000 0.750000 0.750000 0.0562(3) Uani d 1 . .
Ni Ni2 0.750000 0.750000 0.750000 0.0628(3) Uani d 1 . .
S S1 0.50054(10) 0.67856(9) 0.75649(4) 0.0648(5) Uani d 1 . .
O O3 0.5194(2) 0.6766(2) 0.79768(10) 0.0784(12) Uani d 1 . .
O O2 0.60695(19) 0.68618(17) 0.73957(8) 0.0637(10) Uani d 1 . .
N N3 0.8460(3) 0.6578(3) 0.74746(15) 0.0723(14) Uani d 1 . .
H H3 0.923074 0.673461 0.747240 0.087 Uiso calc 1 . .
O O1 0.4286(2) 0.74068(18) 0.74571(9) 0.0633(10) Uani d 1 . .
O O4 0.4467(2) 0.6099(2) 0.74284(10) 0.0839(13) Uani d 1 . .
N N1 0.2244(3) 0.6743(3) 0.70776(12) 0.0646(13) Uani d 1 . .
H H1 0.296188 0.651709 0.704761 0.078 Uiso calc 1 . .
N N2 0.2493(3) 0.6758(3) 0.79323(12) 0.0724(15) Uani d 1 . .
H H2 0.322725 0.653431 0.796249 0.087 Uiso calc 1 . .
N N4 0.7455(3) 0.7698(3) 0.69294(12) 0.0752(15) Uani d 1 . .
H H4 0.815571 0.792987 0.688167 0.090 Uiso calc 1 . .
C C30 0.6311(4) 0.1028(2) 0.43972(16) 0.0549(15) Uani d 1 . .
O O6 0.3958(3) 0.6092(2) 0.64754(11) 0.1048(15) Uani d 1 . .
C C11 0.4785(4) 0.5740(3) 0.6510(2) 0.0739(19) Uani d 1 . .
O O8 0.3879(3) -0.0478(2) 0.34768(11) 0.0993(15) Uani d 1 . .
C C18 0.6922(3) 0.4520(2) 0.52586(16) 0.0565(15) Uani d 1 . .
C C15 0.6387(4) 0.4891(3) 0.55700(18) 0.0578(16) Uani d 1 . .
O O5 0.5273(3) 0.5560(3) 0.68365(12) 0.1085(17) Uani d 1 . .
H H5 0.494848 0.574604 0.700454 0.163 Uiso calc 1 . .
C C35 0.6920(4) 0.0749(3) 0.41216(17) 0.0641(17) Uani d 1 . .
H H35 0.767412 0.084687 0.413391 0.077 Uiso calc 1 . .
O O7 0.5501(4) -0.0438(2) 0.32448(15) 0.141(2) Uani d 1 . .
H H7 0.544646 -0.087006 0.319664 0.212 Uiso calc 1 . .
C C24 0.750000 0.2565(4) 0.500000 0.061(2) Uani d 1 . .
C C10 0.8358(4) 0.6201(4) 0.7837(2) 0.099(2) Uani d 1 . .
H H10A 0.894279 0.584556 0.787911 0.118 Uiso calc 1 . .
H H10B 0.765234 0.595217 0.783070 0.118 Uiso calc 1 . .
C C12 0.5369(4) 0.5458(3) 0.61875(18) 0.0632(17) Uani d 1 . .
C C33 0.5339(4) 0.0202(2) 0.37979(15) 0.0549(15) Uani d 1 . .
C C32 0.4706(4) 0.0485(3) 0.40693(17) 0.0667(17) Uani d 1 . .
H H32 0.394832 0.040027 0.405222 0.080 Uiso calc 1 . .
C C29 0.750000 0.0240(3) 0.500000 0.081(3) Uani d 1 . .
H H29A 0.682200 0.006673 0.508860 0.122 Uiso d 0.5 A -1
H H29B 0.811420 0.006673 0.516270 0.122 Uiso d 0.5 A -1
H H29C 0.756370 0.006673 0.474860 0.122 Uiso d 0.5 A -1
C C25 0.6867(4) 0.2198(3) 0.47185(17) 0.0632(16) Uani d 1 . .
C C31 0.5178(4) 0.0887(3) 0.43612(17) 0.0724(18) Uani d 1 . .
H H31 0.473456 0.107060 0.453963 0.087 Uiso calc 1 . .
C C21 0.6887(4) 0.3754(2) 0.52488(16) 0.0598(16) Uani d 1 . .
C C2 0.1792(4) 0.5761(3) 0.7521(2) 0.102(3) Uani d 1 . .
H H2A 0.134603 0.532745 0.752629 0.123 Uiso calc 1 . .
H H2B 0.255789 0.561034 0.751981 0.123 Uiso calc 1 . .
C C14 0.5408(4) 0.5268(3) 0.55178(17) 0.0761(18) Uani d 1 . .
H H14 0.507398 0.533655 0.527591 0.091 Uiso calc 1 . .
C C19 0.750000 0.4897(4) 0.500000 0.059(2) Uani d 1 . .
C C7 0.8269(4) 0.6526(4) 0.67781(18) 0.100(2) Uani d 1 . .
H H7A 0.827753 0.618110 0.657331 0.120 Uiso calc 1 . .
H H7B 0.896294 0.678843 0.679027 0.120 Uiso calc 1 . .
C C1 0.1470(4) 0.6156(3) 0.71504(19) 0.091(2) Uani d 1 . .
H H1A 0.145034 0.581271 0.694445 0.109 Uiso calc 1 . .
H H1B 0.073304 0.635565 0.715824 0.109 Uiso calc 1 . .
C C34 0.6463(4) 0.0332(3) 0.38290(16) 0.0628(16) Uani d 1 . .
H H34 0.690847 0.014029 0.365352 0.075 Uiso calc 1 . .
C C26 0.6144(4) 0.2602(3) 0.44165(17) 0.093(2) Uani d 1 . .
H H26A 0.628524 0.311130 0.443719 0.140 Uiso d 1 . .
H H26B 0.537924 0.251010 0.444999 0.140 Uiso d 1 . .
H H26C 0.630924 0.243690 0.417199 0.140 Uiso d 1 . .
C C28 0.750000 0.1063(3) 0.500000 0.053(2) Uani d 1 . .
C C36 0.4816(5) -0.0268(3) 0.34931(17) 0.0710(18) Uani d 1 . .
C C6 0.8214(4) 0.6113(3) 0.7142(2) 0.093(2) Uani d 1 . .
H H6A 0.748034 0.590791 0.714947 0.112 Uiso calc 1 . .
H H6B 0.874045 0.571789 0.714897 0.112 Uiso calc 1 . .
C C27 0.6889(4) 0.1440(3) 0.47161(16) 0.0581(15) Uani d 1 . .
C C23 0.750000 0.3381(3) 0.500000 0.059(2) Uani d 1 . .
C C4 0.2352(4) 0.7191(4) 0.82776(17) 0.092(2) Uani d 1 . .
H H4A 0.257107 0.690753 0.850039 0.111 Uiso calc 1 . .
H H4B 0.158213 0.732707 0.828578 0.111 Uiso calc 1 . .
C C13 0.4922(4) 0.5543(3) 0.5823(2) 0.077(2) Uani d 1 . .
H H13 0.426278 0.579840 0.578109 0.092 Uiso calc 1 . .
C C17 0.6369(4) 0.5105(3) 0.62374(17) 0.087(2) Uani d 1 . .
H H17 0.671219 0.504953 0.647893 0.105 Uiso calc 1 . .
C C16 0.6867(4) 0.4833(3) 0.5933(2) 0.099(2) Uani d 1 . .
H H16 0.754840 0.460414 0.597436 0.118 Uiso calc 1 . .
C C5 0.1940(4) 0.7144(4) 0.67308(16) 0.089(2) Uani d 1 . .
H H5A 0.116564 0.728053 0.672049 0.106 Uiso calc 1 . .
H H5B 0.204755 0.684329 0.651400 0.106 Uiso calc 1 . .
C C3 0.1672(4) 0.6173(4) 0.7876(2) 0.099(2) Uani d 1 . .
H H3A 0.093417 0.637773 0.786818 0.119 Uiso calc 1 . .
H H3B 0.175758 0.584418 0.808869 0.119 Uiso calc 1 . .
C C9 0.6560(4) 0.8245(4) 0.68479(18) 0.100(2) Uani d 1 . .
H H9A 0.584152 0.801136 0.683389 0.120 Uiso calc 1 . .
H H9B 0.664611 0.847849 0.660847 0.120 Uiso calc 1 . .
C C22 0.6150(4) 0.3346(3) 0.55038(16) 0.096(2) Uani d 1 . .
H H22A 0.652519 0.330370 0.575101 0.144 Uiso d 1 . .
H H22B 0.598969 0.287350 0.540311 0.144 Uiso d 1 . .
H H22C 0.547179 0.360810 0.551891 0.144 Uiso d 1 . .
C C8 0.7330(4) 0.7059(4) 0.66839(17) 0.099(2) Uani d 1 . .
H H8A 0.733069 0.720682 0.642270 0.119 Uiso calc 1 . .
H H8B 0.662777 0.682610 0.671625 0.119 Uiso calc 1 . .
C C20 0.750000 0.5710(3) 0.500000 0.086(3) Uani d 1 . .
H H20A 0.675440 0.588307 0.500220 0.129 Uiso d 0.5 B -1
H H20B 0.781320 0.588307 0.477810 0.129 Uiso d 0.5 B -1
H H20C 0.793240 0.588307 0.521970 0.129 Uiso d 0.5 B -1

loop_
_atom_site_aniso_label
_atom_site_aniso_U_11
_atom_site_aniso_U_22
_atom_site_aniso_U_33
_atom_site_aniso_U_12
_atom_site_aniso_U_13
_atom_site_aniso_U_23
Ni1 0.0282(5) 0.1032(8) 0.0381(6) 0.0154(5) 0.0081(4) 0.0213(6)
Ni2 0.0268(5) 0.1156(8) 0.0474(7) 0.0160(5) 0.0113(4) 0.0303(7)
S1 0.0272(6) 0.1131(13) 0.0562(11) 0.0168(8) 0.0155(6) 0.0301(11)
O3 0.047(2) 0.140(3) 0.049(3) 0.029(2) 0.0138(17) 0.044(3)
O2 0.0217(16) 0.117(3) 0.055(3) 0.0142(16) 0.0150(15) 0.018(2)
N3 0.030(2) 0.122(4) 0.066(4) 0.014(2) 0.010(2) 0.023(4)
O1 0.0313(16) 0.104(3) 0.055(2) 0.0224(17) 0.0082(15) 0.026(2)
O4 0.040(2) 0.105(3) 0.110(4) 0.005(2) 0.028(2) 0.009(3)
N1 0.032(2) 0.117(4) 0.046(3) 0.022(2) 0.010(2) -0.001(3)
N2 0.030(2) 0.132(4) 0.057(4) 0.025(3) 0.015(2) 0.042(3)
N4 0.037(2) 0.139(5) 0.051(4) 0.010(3) 0.014(2) 0.029(3)
C30 0.068(4) 0.033(3) 0.066(5) 0.004(3) 0.020(3) 0.004(3)
O6 0.065(3) 0.143(4) 0.108(4) 0.053(2) 0.011(2) -0.008(3)
C11 0.047(4) 0.084(5) 0.092(6) 0.012(3) 0.015(4) -0.009(4)
O8 0.051(2) 0.133(3) 0.116(4) -0.020(2) 0.025(2) -0.044(3)
C18 0.041(3) 0.044(3) 0.085(5) 0.009(2) 0.010(3) -0.007(3)
C15 0.045(3) 0.048(3) 0.082(5) -0.002(3) 0.011(3) 0.004(4)
O5 0.075(3) 0.167(4) 0.084(4) 0.057(3) 0.010(3) -0.005(4)
C35 0.056(3) 0.059(4) 0.079(5) -0.010(3) 0.015(3) 0.000(4)
O7 0.103(3) 0.163(4) 0.172(5) -0.076(3) 0.096(3) -0.115(4)
C24 0.069(5) 0.032(5) 0.086(8) 0.000 0.026(5) 0.000
C10 0.047(4) 0.144(7) 0.105(7) 0.021(4) 0.008(4) 0.048(6)
C12 0.042(3) 0.068(4) 0.081(5) 0.012(3) 0.009(3) 0.004(4)
C33 0.049(3) 0.052(3) 0.067(5) -0.001(2) 0.021(3) -0.003(3)
C32 0.043(3) 0.072(4) 0.087(5) -0.004(3) 0.018(3) -0.019(4)
C29 0.116(6) 0.044(5) 0.081(7) 0.000 -0.010(5) 0.000
C25 0.072(4) 0.037(4) 0.082(5) 0.002(3) 0.012(3) 0.010(3)
C31 0.062(4) 0.073(4) 0.086(5) 0.003(3) 0.032(3) -0.015(4)
C21 0.055(3) 0.042(3) 0.086(5) -0.006(3) 0.024(3) 0.004(3)
C2 0.042(4) 0.105(6) 0.161(9) 0.005(3) 0.019(4) 0.025(6)
C14 0.052(3) 0.097(4) 0.079(5) 0.020(3) 0.003(3) -0.020(4)
C19 0.041(4) 0.041(5) 0.095(7) 0.000 0.013(4) 0.000
C7 0.071(4) 0.156(6) 0.077(6) -0.007(4) 0.027(4) -0.004(5)
C1 0.043(3) 0.121(6) 0.111(7) -0.003(4) 0.011(4) -0.022(5)
C34 0.054(3) 0.057(4) 0.082(5) -0.006(3) 0.030(3) 0.007(3)
C26 0.105(5) 0.053(4) 0.121(6) 0.009(3) 0.000(4) 0.005(4)
C28 0.083(5) 0.010(4) 0.068(7) 0.000 0.013(4) 0.000
C36 0.066(4) 0.077(4) 0.074(5) -0.014(3) 0.029(4) -0.022(4)
C6 0.040(3) 0.134(6) 0.107(7) 0.011(3) 0.018(4) 0.011(6)
C27 0.055(3) 0.045(4) 0.074(5) 0.000(3) 0.008(3) -0.001(3)
C23 0.050(4) 0.028(5) 0.099(8) 0.000 0.014(4) 0.000
C4 0.059(4) 0.168(7) 0.054(5) 0.046(4) 0.027(3) 0.041(5)
C13 0.049(4) 0.081(4) 0.100(6) 0.027(3) 0.008(4) 0.004(4)
C17 0.058(3) 0.121(5) 0.082(5) 0.040(3) 0.004(3) -0.005(4)
C16 0.055(4) 0.139(6) 0.103(6) 0.046(4) 0.016(4) -0.015(5)
C5 0.064(4) 0.159(7) 0.043(4) 0.039(4) 0.008(3) 0.002(5)
C3 0.050(4) 0.129(6) 0.123(7) 0.015(4) 0.032(4) 0.057(5)
C9 0.053(4) 0.178(7) 0.067(5) 0.018(4) 0.002(3) 0.064(5)
C22 0.103(5) 0.064(4) 0.129(6) -0.008(3) 0.051(4) 0.017(4)
C8 0.057(4) 0.181(7) 0.062(5) 0.000(4) 0.013(3) 0.021(5)
C20 0.111(6) 0.019(4) 0.135(9) 0.000 0.055(5) 0.000

loop_
_atom_type_symbol
_atom_type_description
_atom_type_scat_dispersion_real
_atom_type_scat_dispersion_imag
_atom_type_scat_source
C C 0.0033 0.0016 'International Tables Vol C Tables 4.2.6.8 and 6.1.1.4'
H H 0.0000 0.0000 'International Tables Vol C Tables 4.2.6.8 and 6.1.1.4'
N N 0.0061 0.0033 'International Tables Vol C Tables 4.2.6.8 and 6.1.1.4'
Ni Ni 0.3393 1.1124 'International Tables Vol C Tables 4.2.6.8 and 6.1.1.4'
O O 0.0106 0.0060 'International Tables Vol C Tables 4.2.6.8 and 6.1.1.4'
S S 0.1246 0.1234 'International Tables Vol C Tables 4.2.6.8 and 6.1.1.4'

loop_
_geom_angle_atom_site_label_1
_geom_angle_atom_site_label_2
_geom_angle_atom_site_label_3
_geom_angle_site_symmetry_1
_geom_angle_site_symmetry_3
_geom_angle
_geom_angle_publ_flag
O1 Ni1 O1 . 7_566 180.0 ?
N1 Ni1 O1 7_566 . 90.85(13) ?
N1 Ni1 O1 . 7_566 90.85(13) ?
N1 Ni1 O1 . . 89.15(13) ?
N1 Ni1 O1 7_566 7_566 89.15(13) ?
N1 Ni1 N1 . 7_566 180.0 ?
N1 Ni1 N2 7_566 7_566 94.72(19) ?
N1 Ni1 N2 7_566 . 85.28(19) ?
N1 Ni1 N2 . 7_566 85.28(19) ?
N1 Ni1 N2 . . 94.72(19) ?
N2 Ni1 O1 . 7_566 86.26(12) ?
N2 Ni1 O1 . . 93.74(12) ?
N2 Ni1 O1 7_566 7_566 93.74(12) ?
N2 Ni1 O1 7_566 . 86.26(12) ?
N2 Ni1 N2 . 7_566 180.0 ?
O2 Ni2 O2 7_666 . 180.0 ?
N3 Ni2 O2 7_666 7_666 89.28(14) ?
N3 Ni2 O2 . . 89.28(14) ?
N3 Ni2 O2 7_666 . 90.72(14) ?
N3 Ni2 O2 . 7_666 90.72(14) ?
N3 Ni2 N3 7_666 . 180.0 ?
N4 Ni2 O2 . 7_666 91.61(15) ?
N4 Ni2 O2 7_666 . 91.61(15) ?
N4 Ni2 O2 7_666 7_666 88.39(15) ?
N4 Ni2 O2 . . 88.39(15) ?
N4 Ni2 N3 . 7_666 85.84(19) ?
N4 Ni2 N3 7_666 7_666 94.16(19) ?
N4 Ni2 N3 7_666 . 85.84(19) ?
N4 Ni2 N3 . . 94.16(19) ?
N4 Ni2 N4 7_666 . 180.00(4) ?
O3 S1 O2 . . 110.02(18) ?
O3 S1 O1 . . 108.6(2) ?
O3 S1 O4 . . 109.5(2) ?
O2 S1 O4 . . 108.8(2) ?
O1 S1 O2 . . 109.74(19) ?
O1 S1 O4 . . 110.2(2) ?
S1 O2 Ni2 . . 135.8(2) ?
Ni2 N3 H3 . . 107.2 ?
C10 N3 Ni2 . . 105.2(3) ?
C10 N3 H3 . . 107.2 ?
C6 N3 Ni2 . . 116.0(3) ?
C6 N3 H3 . . 107.2 ?
C6 N3 C10 . . 113.6(5) ?
S1 O1 Ni1 . . 127.61(19) ?
Ni1 N1 H1 . . 106.8 ?
C1 N1 Ni1 . . 115.6(3) ?
C1 N1 H1 . . 106.8 ?
C5 N1 Ni1 . . 106.5(4) ?
C5 N1 H1 . . 106.8 ?
C5 N1 C1 . . 113.8(5) ?
Ni1 N2 H2 . . 107.6 ?
C4 N2 Ni1 . . 105.4(4) ?
C4 N2 H2 . . 107.6 ?
C3 N2 Ni1 . . 115.7(3) ?
C3 N2 H2 . . 107.6 ?
C3 N2 C4 . . 112.6(4) ?
Ni2 N4 H4 . . 107.3 ?
C9 N4 Ni2 . . 105.7(3) ?
C9 N4 H4 . . 107.3 ?
C8 N4 Ni2 . . 115.8(4) ?
C8 N4 H4 . . 107.3 ?
C8 N4 C9 . . 113.1(5) ?
C35 C30 C31 . . 116.6(5) ?
C35 C30 C27 . . 119.2(5) ?
C31 C30 C27 . . 124.2(5) ?
O6 C11 O5 . . 123.1(6) ?
O6 C11 C12 . . 124.2(6) ?
O5 C11 C12 . . 112.8(5) ?
C21 C18 C15 . . 117.5(5) ?
C19 C18 C15 . . 122.3(4) ?
C19 C18 C21 . . 120.1(5) ?
C14 C15 C18 . . 123.7(6) ?
C16 C15 C18 . . 119.0(5) ?
C16 C15 C14 . . 117.3(5) ?
C11 O5 H5 . . 109.5 ?
C30 C35 H35 . . 118.5 ?
C30 C35 C34 . . 123.0(5) ?
C34 C35 H35 . . 118.5 ?
C36 O7 H7 . . 109.5 ?
C25 C24 C25 . 2_656 121.4(7) ?
C25 C24 C23 2_656 . 119.3(4) ?
C25 C24 C23 . . 119.3(4) ?
N3 C10 H10A . . 110.0 ?
N3 C10 H10B . . 110.0 ?
N3 C10 C9 . 7_666 108.7(5) ?
H10A C10 H10B . . 108.3 ?
C9 C10 H10A 7_666 . 110.0 ?
C9 C10 H10B 7_666 . 110.0 ?
C13 C12 C11 . . 120.7(5) ?
C13 C12 C17 . . 116.8(5) ?
C17 C12 C11 . . 122.5(6) ?
C32 C33 C36 . . 120.2(5) ?
C34 C33 C32 . . 118.5(5) ?
C34 C33 C36 . . 121.2(5) ?
C33 C32 H32 . . 119.4 ?
C31 C32 C33 . . 121.1(5) ?
C31 C32 H32 . . 119.4 ?
H29A C29 H29B . . 109.5 ?
H29A C29 H29C . . 109.5 ?
H29B C29 H29C . . 109.5 ?
C28 C29 H29A . . 109.5 ?
C28 C29 H29B . . 109.5 ?
C28 C29 H29C . . 109.5 ?
C24 C25 C26 . . 121.3(5) ?
C24 C25 C27 . . 118.9(6) ?
C27 C25 C26 . . 119.7(5) ?
C30 C31 H31 . . 119.4 ?
C32 C31 C30 . . 121.3(5) ?
C32 C31 H31 . . 119.4 ?
C18 C21 C22 . . 119.8(4) ?
C23 C21 C18 . . 119.8(5) ?
C23 C21 C22 . . 120.3(4) ?
H2A C2 H2B . . 107.3 ?
C1 C2 H2A . . 108.1 ?
C1 C2 H2B . . 108.1 ?
C3 C2 H2A . . 108.1 ?
C3 C2 H2B . . 108.1 ?
C3 C2 C1 . . 116.8(6) ?
C15 C14 H14 . . 119.9 ?
C15 C14 C13 . . 120.1(6) ?
C13 C14 H14 . . 119.9 ?
C18 C19 C18 . 2_656 119.8(6) ?
C18 C19 C20 2_656 . 120.1(3) ?
C18 C19 C20 . . 120.1(3) ?
H7A C7 H7B . . 107.5 ?
C6 C7 H7A . . 108.4 ?
C6 C7 H7B . . 108.4 ?
C6 C7 C8 . . 115.6(5) ?
C8 C7 H7A . . 108.4 ?
C8 C7 H7B . . 108.4 ?
N1 C1 C2 . . 112.6(5) ?
N1 C1 H1A . . 109.1 ?
N1 C1 H1B . . 109.1 ?
C2 C1 H1A . . 109.1 ?
C2 C1 H1B . . 109.1 ?
H1A C1 H1B . . 107.8 ?
C35 C34 C33 . . 119.5(5) ?
C35 C34 H34 . . 120.3 ?
C33 C34 H34 . . 120.3 ?
C25 C26 H26A . . 109.8 ?
C25 C26 H26B . . 109.3 ?
C25 C26 H26C . . 109.4 ?
H26A C26 H26B . . 109.5 ?
H26A C26 H26C . . 109.5 ?
H26B C26 H26C . . 109.5 ?
C27 C28 C29 2_656 . 120.2(3) ?
C27 C28 C29 . . 120.2(3) ?
C27 C28 C27 2_656 . 119.7(7) ?
O8 C36 O7 . . 123.0(6) ?
O8 C36 C33 . . 124.7(5) ?
O7 C36 C33 . . 112.3(5) ?
N3 C6 C7 . . 111.9(6) ?
N3 C6 H6A . . 109.2 ?
N3 C6 H6B . . 109.2 ?
C7 C6 H6A . . 109.2 ?
C7 C6 H6B . . 109.2 ?
H6A C6 H6B . . 107.9 ?
C25 C27 C30 . . 120.5(5) ?
C28 C27 C30 . . 118.9(5) ?
C28 C27 C25 . . 120.5(6) ?
C21 C23 C24 . . 119.9(3) ?
C21 C23 C24 2_656 . 119.9(3) ?
C21 C23 C21 . 2_656 120.2(6) ?
N2 C4 H4A . . 110.0 ?
N2 C4 H4B . . 110.0 ?
N2 C4 C5 . 7_566 108.6(4) ?
H4A C4 H4B . . 108.3 ?
C5 C4 H4A 7_566 . 110.0 ?
C5 C4 H4B 7_566 . 110.0 ?
C12 C13 C14 . . 122.8(5) ?
C12 C13 H13 . . 118.6 ?
C14 C13 H13 . . 118.6 ?
C12 C17 H17 . . 119.6 ?
C12 C17 C16 . . 120.7(6) ?
C16 C17 H17 . . 119.6 ?
C15 C16 C17 . . 122.1(5) ?
C15 C16 H16 . . 119.0 ?
C17 C16 H16 . . 119.0 ?
N1 C5 C4 . 7_566 109.2(5) ?
N1 C5 H5A . . 109.8 ?
N1 C5 H5B . . 109.8 ?
C4 C5 H5A 7_566 . 109.8 ?
C4 C5 H5B 7_566 . 109.8 ?
H5A C5 H5B . . 108.3 ?
N2 C3 C2 . . 112.1(5) ?
N2 C3 H3A . . 109.2 ?
N2 C3 H3B . . 109.2 ?
C2 C3 H3A . . 109.2 ?
C2 C3 H3B . . 109.2 ?
H3A C3 H3B . . 107.9 ?
N4 C9 C10 . 7_666 108.2(5) ?
N4 C9 H9A . . 110.1 ?
N4 C9 H9B . . 110.1 ?
C10 C9 H9A 7_666 . 110.1 ?
C10 C9 H9B 7_666 . 110.1 ?
H9A C9 H9B . . 108.4 ?
C21 C22 H22A . . 109.3 ?
C21 C22 H22B . . 109.8 ?
C21 C22 H22C . . 109.3 ?
H22A C22 H22B . . 109.5 ?
H22A C22 H22C . . 109.5 ?
H22B C22 H22C . . 109.5 ?
N4 C8 C7 . . 110.6(5) ?
N4 C8 H8A . . 109.5 ?
N4 C8 H8B . . 109.5 ?
C7 C8 H8A . . 109.5 ?
C7 C8 H8B . . 109.5 ?
H8A C8 H8B . . 108.1 ?
C19 C20 H20A . . 109.5 ?
C19 C20 H20B . . 109.5 ?
C19 C20 H20C . . 109.5 ?
H20A C20 H20B . . 109.5 ?
H20A C20 H20C . . 109.5 ?
H20B C20 H20C . . 109.5 ?

loop_
_geom_bond_atom_site_label_1
_geom_bond_atom_site_label_2
_geom_bond_site_symmetry_2
_geom_bond_distance
_geom_bond_publ_flag
Ni1 O1 . 2.191(2) ?
Ni1 O1 7_566 2.191(2) ?
Ni1 N1 . 2.061(4) ?
Ni1 N1 7_566 2.061(4) ?
Ni1 N2 . 2.065(4) ?
Ni1 N2 7_566 2.065(4) ?
Ni2 O2 . 2.107(3) ?
Ni2 O2 7_666 2.107(3) ?
Ni2 N3 7_666 2.073(4) ?
Ni2 N3 . 2.073(4) ?
Ni2 N4 . 2.062(4) ?
Ni2 N4 7_666 2.062(4) ?
S1 O3 . 1.466(3) ?
S1 O2 . 1.476(3) ?
S1 O1 . 1.476(3) ?
S1 O4 . 1.491(4) ?
N3 H3 . 0.9800 ?
N3 C10 . 1.481(6) ?
N3 C6 . 1.476(6) ?
N1 H1 . 0.9800 ?
N1 C1 . 1.473(6) ?
N1 C5 . 1.462(6) ?
N2 H2 . 0.9800 ?
N2 C4 . 1.490(6) ?
N2 C3 . 1.473(6) ?
N4 H4 . 0.9800 ?
N4 C9 . 1.495(6) ?
N4 C8 . 1.472(6) ?
C30 C35 . 1.377(6) ?
C30 C31 . 1.395(6) ?
C30 C27 . 1.494(7) ?
O6 C11 . 1.194(5) ?
C11 O5 . 1.305(6) ?
C11 C12 . 1.492(7) ?
O8 C36 . 1.198(5) ?
C18 C15 . 1.498(6) ?
C18 C21 . 1.419(6) ?
C18 C19 . 1.391(5) ?
C15 C14 . 1.377(6) ?
C15 C16 . 1.377(7) ?
O5 H5 . 0.8200 ?
C35 H35 . 0.9300 ?
C35 C34 . 1.376(6) ?
O7 H7 . 0.8200 ?
O7 C36 . 1.302(5) ?
C24 C25 2_656 1.389(6) ?
C24 C25 . 1.389(6) ?
C24 C23 . 1.510(9) ?
C10 H10A . 0.9700 ?
C10 H10B . 0.9700 ?
C10 C9 7_666 1.519(7) ?
C12 C13 . 1.372(7) ?
C12 C17 . 1.376(6) ?
C33 C32 . 1.386(6) ?
C33 C34 . 1.381(5) ?
C33 C36 . 1.491(6) ?
C32 H32 . 0.9300 ?
C32 C31 . 1.365(6) ?
C29 H29A . 0.9600 ?
C29 H29B . 0.9600 ?
C29 H29C . 0.9602 ?
C29 C28 . 1.524(8) ?
C25 C26 . 1.526(6) ?
C25 C27 . 1.403(6) ?
C31 H31 . 0.9300 ?
C21 C23 . 1.388(5) ?
C21 C22 . 1.526(6) ?
C2 H2A . 0.9700 ?
C2 H2B . 0.9700 ?
C2 C1 . 1.530(7) ?
C2 C3 . 1.496(7) ?
C14 H14 . 0.9300 ?
C14 C13 . 1.378(7) ?
C19 C20 . 1.506(8) ?
C7 H7A . 0.9700 ?
C7 H7B . 0.9700 ?
C7 C6 . 1.510(7) ?
C7 C8 . 1.523(7) ?
C1 H1A . 0.9700 ?
C1 H1B . 0.9700 ?
C34 H34 . 0.9300 ?
C26 H26A . 0.9599 ?
C26 H26B . 0.9601 ?
C26 H26C . 0.9600 ?
C28 C27 2_656 1.391(5) ?
C28 C27 . 1.391(5) ?
C6 H6A . 0.9700 ?
C6 H6B . 0.9700 ?
C4 H4A . 0.9700 ?
C4 H4B . 0.9700 ?
C4 C5 7_566 1.503(7) ?
C13 H13 . 0.9300 ?
C17 H17 . 0.9300 ?
C17 C16 . 1.380(7) ?
C16 H16 . 0.9300 ?
C5 H5A . 0.9700 ?
C5 H5B . 0.9700 ?
C3 H3A . 0.9700 ?
C3 H3B . 0.9700 ?
C9 H9A . 0.9700 ?
C9 H9B . 0.9700 ?
C22 H22A . 0.9602 ?
C22 H22B . 0.9600 ?
C22 H22C . 0.9601 ?
C8 H8A . 0.9700 ?
C8 H8B . 0.9700 ?
C20 H20A . 0.9600 ?
C20 H20B . 0.9599 ?
C20 H20C . 0.9600 ?

loop_
_geom_hbond_atom_site_label_D
_geom_hbond_atom_site_label_H
_geom_hbond_atom_site_label_A
_geom_hbond_site_symmetry_A
_geom_hbond_distance_DH
_geom_hbond_distance_HA
_geom_hbond_distance_DA
_geom_hbond_angle_DHA
_geom_hbond_publ_flag
N1 H1 O4 . 0.98 2.32 3.113(5) 138.0 yes
N2 H2 O3 . 0.98 2.42 3.267(4) 144.1 yes
N4 H4 O3 7_666 0.98 2.10 3.012(5) 154.1 yes
O5 H5 O4 . 0.82 1.79 2.597(5) 169.0 yes
O7 H7 O3 8_554 0.82 1.85 2.654(5) 166.4 yes

loop_
_geom_torsion_atom_site_label_1
_geom_torsion_atom_site_label_2
_geom_torsion_atom_site_label_3
_geom_torsion_atom_site_label_4
_geom_torsion_site_symmetry_1
_geom_torsion_site_symmetry_2
_geom_torsion_site_symmetry_3
_geom_torsion_site_symmetry_4
_geom_torsion
_geom_torsion_publ_flag
Ni1 N1 C1 C2 . . . . -54.6(6) ?
Ni1 N1 C5 C4 . . . 7_566 40.7(4) ?
Ni1 N2 C4 C5 . . . 7_566 -41.7(5) ?
Ni1 N2 C3 C2 . . . . 56.4(6) ?
Ni2 N3 C10 C9 . . . 7_666 -42.8(5) ?
Ni2 N3 C6 C7 . . . . 55.0(5) ?
Ni2 N4 C9 C10 . . . 7_666 41.2(5) ?
Ni2 N4 C8 C7 . . . . -58.2(5) ?
O3 S1 O2 Ni2 . . . . -44.7(3) ?
O3 S1 O1 Ni1 . . . . -75.3(3) ?
O2 S1 O1 Ni1 . . . . 164.4(2) ?
O1 S1 O2 Ni2 . . . . 74.7(3) ?
O4 S1 O2 Ni2 . . . . -164.6(2) ?
O4 S1 O1 Ni1 . . . . 44.6(3) ?
C30 C35 C34 C33 . . . . 2.3(8) ?
O6 C11 C12 C13 . . . . -5.3(9) ?
O6 C11 C12 C17 . . . . 174.5(6) ?
C11 C12 C13 C14 . . . . -177.4(5) ?
C11 C12 C17 C16 . . . . 178.1(6) ?
C18 C15 C14 C13 . . . . 174.6(5) ?
C18 C15 C16 C17 . . . . -174.1(5) ?
C18 C21 C23 C24 . . . . 177.6(3) ?
C18 C21 C23 C21 . . . 2_656 -2.4(3) ?
C15 C18 C21 C23 . . . . -171.0(4) ?
C15 C18 C21 C22 . . . . 10.8(7) ?
C15 C18 C19 C18 . . . 2_656 173.3(5) ?
C15 C18 C19 C20 . . . . -6.7(5) ?
C15 C14 C13 C12 . . . . -0.3(9) ?
O5 C11 C12 C13 . . . . 174.5(6) ?
O5 C11 C12 C17 . . . . -5.7(8) ?
C35 C30 C31 C32 . . . . 0.8(8) ?
C35 C30 C27 C25 . . . . 101.0(6) ?
C35 C30 C27 C28 . . . . -75.5(6) ?
C24 C25 C27 C30 . . . . -173.8(4) ?
C24 C25 C27 C28 . . . . 2.6(7) ?
C10 N3 C6 C7 . . . . 177.0(4) ?
C12 C17 C16 C15 . . . . -1.0(10) ?
C33 C32 C31 C30 . . . . 0.1(9) ?
C32 C33 C34 C35 . . . . -1.3(7) ?
C32 C33 C36 O8 . . . . -6.3(9) ?
C32 C33 C36 O7 . . . . 174.6(5) ?
C29 C28 C27 C30 . . . . -4.9(5) ?
C29 C28 C27 C25 . . . . 178.7(3) ?
C25 C24 C25 C26 2_656 . . . 178.0(5) ?
C25 C24 C25 C27 2_656 . . . -1.3(3) ?
C25 C24 C23 C21 2_656 . . 2_656 102.8(3) ?
C25 C24 C23 C21 . . . . 102.8(3) ?
C25 C24 C23 C21 . . . 2_656 -77.2(3) ?
C25 C24 C23 C21 2_656 . . . -77.2(3) ?
C31 C30 C35 C34 . . . . -2.0(8) ?
C31 C30 C27 C25 . . . . -80.6(7) ?
C31 C30 C27 C28 . . . . 103.0(5) ?
C21 C18 C15 C14 . . . . -107.6(6) ?
C21 C18 C15 C16 . . . . 69.7(7) ?
C21 C18 C19 C18 . . . 2_656 -2.5(3) ?
C21 C18 C19 C20 . . . . 177.5(3) ?
C14 C15 C16 C17 . . . . 3.4(9) ?
C19 C18 C15 C14 . . . . 76.6(6) ?
C19 C18 C15 C16 . . . . -106.1(6) ?
C19 C18 C21 C23 . . . . 5.0(7) ?
C19 C18 C21 C22 . . . . -173.3(4) ?
C1 N1 C5 C4 . . . 7_566 169.2(4) ?
C1 C2 C3 N2 . . . . -70.0(6) ?
C34 C33 C32 C31 . . . . 0.2(8) ?
C34 C33 C36 O8 . . . . 170.1(5) ?
C34 C33 C36 O7 . . . . -9.0(8) ?
C26 C25 C27 C30 . . . . 6.9(8) ?
C26 C25 C27 C28 . . . . -176.8(4) ?
C36 C33 C32 C31 . . . . 176.7(5) ?
C36 C33 C34 C35 . . . . -177.8(5) ?
C6 N3 C10 C9 . . . 7_666 -170.7(4) ?
C6 C7 C8 N4 . . . . 73.2(7) ?
C27 C30 C35 C34 . . . . 176.6(5) ?
C27 C30 C31 C32 . . . . -177.7(5) ?
C27 C28 C27 C30 2_656 . . . 175.1(5) ?
C27 C28 C27 C25 2_656 . . . -1.3(3) ?
C23 C24 C25 C26 . . . . -2.0(5) ?
C23 C24 C25 C27 . . . . 178.7(3) ?
C4 N2 C3 C2 . . . . 177.7(5) ?
C13 C12 C17 C16 . . . . -2.1(9) ?
C17 C12 C13 C14 . . . . 2.8(9) ?
C16 C15 C14 C13 . . . . -2.8(8) ?
C5 N1 C1 C2 . . . . -178.3(5) ?
C3 N2 C4 C5 . . . 7_566 -168.6(4) ?
C3 C2 C1 N1 . . . . 69.3(6) ?
C9 N4 C8 C7 . . . . 179.5(4) ?
C22 C21 C23 C24 . . . . -4.2(5) ?
C22 C21 C23 C21 . . . 2_656 175.7(5) ?
C8 N4 C9 C10 . . . 7_666 169.0(5) ?
C8 C7 C6 N3 . . . . -71.6(7) ?
